data_4311715
loop_
_publ_author_name
'Carla Bazzicalupi'
'Andrea Bencini'
'Emanuela Berni'
'Antonio Bianchi'
'Patrizia Fornasari'
'Claudia Giorgi'
'Barbara Valtancoli'

_publ_section_title
;
 Zn(II) Coordination to Polyamine Macrocycles Containing Dipyridine Units.
 New Insights into the Activity of Dinuclear Zn(II) Complexes in Phosphate
 Ester Hydrolysis
;
_journal_name_full 'Inorganic Chemistry'
_journal_page_first 6255
_journal_page_last 6265
_journal_paper_doi 10.1021/ic049754v
_journal_volume 43
_journal_year 2004
_chemical_formula_moiety
;
(C58 H 62 N14 O16 P2 Zn2 2+), (C12 H8 N2 O8 P -1)2, (H2 O)4
;
_chemical_formula_sum 'C82 H86 N18 O36 P4 Zn2'
_chemical_formula_weight 2154.30
_chemical_name_systematic
;
 ?
;
_space_group_IT_number 2
_symmetry_cell_setting triclinic
_symmetry_space_group_name_Hall '-P 1'
_symmetry_space_group_name_H-M 'P -1'
_atom_sites_solution_hydrogens geom
_atom_sites_solution_primary direct
_atom_sites_solution_secondary difmap
_audit_creation_method SHELXL-97
_cell_angle_alpha 66.670(5)
_cell_angle_beta 81.070(5)
_cell_angle_gamma 83.040(5)
_cell_formula_units_Z 1
_cell_length_a 11.394(5)
_cell_length_b 13.395(5)
_cell_length_c 16.396(5)
_cell_measurement_temperature 170
_cell_measurement_theta_max 53.43
_cell_measurement_theta_min 5.92
_cell_volume 2265.0(15)
_computing_cell_refinement 'Saint\Brucker CCD'
_computing_data_collection 'Smart\Brucker CCD'
_computing_data_reduction 'Saint\Brucker CCD'
_computing_molecular_graphics 'ORTEP3 Ver. 1.01\b (Farrugia, 1997)'
_computing_publication_material 'PARST93 (Nardelli, 1993)'
_computing_structure_refinement 'SHELXL-97 (Sheldrick, 1997)'
_computing_structure_solution 'SIR97(Altomare, 1999)'
_diffrn_ambient_temperature 170
_diffrn_measured_fraction_theta_full 0.868
_diffrn_measured_fraction_theta_max 0.868
_diffrn_measurement_device_type 'Brucker CCD'
_diffrn_measurement_method 'omega scan'
_diffrn_radiation_monochromator 'crossed Gobels mirrors'
_diffrn_radiation_source 'rotating anode'
_diffrn_radiation_type CuK\a
_diffrn_radiation_wavelength 1.54180
_diffrn_reflns_av_R_equivalents 0.0298
_diffrn_reflns_av_sigmaI/netI 0.0261
_diffrn_reflns_limit_h_max 11
_diffrn_reflns_limit_h_min -11
_diffrn_reflns_limit_k_max 13
_diffrn_reflns_limit_k_min -12
_diffrn_reflns_limit_l_max 16
_diffrn_reflns_limit_l_min -16
_diffrn_reflns_number 8655
_diffrn_reflns_theta_full 53.43
_diffrn_reflns_theta_max 53.43
_diffrn_reflns_theta_min 5.92
_exptl_absorpt_coefficient_mu 2.189
_exptl_absorpt_correction_T_max 0.80
_exptl_absorpt_correction_T_min 0.60
_exptl_absorpt_correction_type empirical
_exptl_crystal_colour colourless
_exptl_crystal_density_diffrn 1.579
_exptl_crystal_density_method 'not measured'
_exptl_crystal_description prismatic
_exptl_crystal_F_000 1112
_exptl_crystal_size_max 0.4
_exptl_crystal_size_mid 0.2
_exptl_crystal_size_min 0.1
_refine_diff_density_max 1.473
_refine_diff_density_min -0.702
_refine_diff_density_rms 0.093
_refine_ls_extinction_coef 0.0000(2)
_refine_ls_extinction_expression Fc^*^=kFc[1+0.001xFc^2^\l^3^/sin(2\q)]^-1/4^
_refine_ls_extinction_method SHELXL
_refine_ls_goodness_of_fit_ref 1.051
_refine_ls_hydrogen_treatment refU
_refine_ls_matrix_type full
_refine_ls_number_parameters 750
_refine_ls_number_reflns 4647
_refine_ls_number_restraints 0
_refine_ls_restrained_S_all 1.051
_refine_ls_R_factor_all 0.0809
_refine_ls_R_factor_gt 0.0735
_refine_ls_shift/su_max 0.005
_refine_ls_shift/su_mean 0.001
_refine_ls_structure_factor_coef Fsqd
_refine_ls_weighting_details 'calc w=1/[\s^2^(Fo^2^)+(0.1452P)^2^+5.9147P] where P=(Fo^2^+2Fc^2^)/3'
_refine_ls_weighting_scheme calc
_refine_ls_wR_factor_gt 0.2042
_refine_ls_wR_factor_ref 0.2114
_reflns_number_gt 3989
_reflns_number_total 4647
_reflns_threshold_expression >2sigma(I)
_cod_data_source_file ic049754vsi20040225_015926_4.cif
_cod_data_source_block '[Zn2L3(BNPP)2](BNPP)2.4H2O'
_cod_database_code 4311715

loop_
_symmetry_equiv_pos_as_xyz
'x, y, z'
'-x, -y, -z'

loop_
_atom_site_label
_atom_site_type_symbol
_atom_site_fract_x
_atom_site_fract_y
_atom_site_fract_z
_atom_site_U_iso_or_equiv
_atom_site_adp_type
_atom_site_occupancy
_atom_site_symmetry_multiplicity
_atom_site_calc_flag
_atom_site_refinement_flags
_atom_site_disorder_assembly
_atom_site_disorder_group
Zn1 Zn -0.02390(8) 0.13055(6) 0.57979(5) 0.0379(4) Uani 1 1 d . . .
P2 P -0.30118(18) 0.16341(16) 0.53108(11) 0.0538(6) Uani 1 1 d . . .
O21 O -0.1851(4) 0.1038(3) 0.5490(3) 0.0423(11) Uani 1 1 d . . .
O22 O -0.3221(5) 0.2687(4) 0.5460(3) 0.0645(14) Uani 1 1 d . . .
O23 O -0.3108(5) 0.1844(5) 0.4319(3) 0.0729(17) Uani 1 1 d . . .
O24 O -0.3998(5) 0.0853(4) 0.5846(4) 0.0698(15) Uani 1 1 d . . .
C18 C -0.4006(7) 0.2407(7) 0.3806(5) 0.052(2) Uani 1 1 d . . .
C19A C -0.3777(13) 0.2372(12) 0.2968(9) 0.040(3) Uani 0.50 1 d P . .
H19A H -0.3114 0.1997 0.2823 0.048 Uiso 0.50 1 d P . .
C20A C -0.4605(17) 0.2798(14) 0.2390(11) 0.049(4) Uani 0.50 1 d P . .
H20A H -0.4583 0.2688 0.1863 0.058 Uiso 0.50 1 d P . .
C21 C -0.5694(7) 0.3452(7) 0.2689(6) 0.056(2) Uani 1 1 d . . .
C22A C -0.576(2) 0.3507(17) 0.3430(16) 0.055(5) Uani 0.50 1 d P . .
H22A H -0.6297 0.4065 0.3555 0.066 Uiso 0.50 1 d P . .
C23A C -0.4892(17) 0.303(2) 0.4014(11) 0.047(5) Uani 0.50 1 d P . .
H23A H -0.4899 0.3247 0.4505 0.056 Uiso 0.50 1 d P . .
C19B C -0.460(2) 0.1893(17) 0.3390(15) 0.085(7) Uani 0.50 1 d P . .
H19B H -0.4402 0.1193 0.3499 0.102 Uiso 0.50 1 d P . .
C20B C -0.540(2) 0.252(2) 0.2800(15) 0.080(6) Uani 0.50 1 d P . .
H20B H -0.5388 0.2320 0.2302 0.096 Uiso 0.50 1 d P . .
C22B C -0.532(2) 0.4007(19) 0.3194(16) 0.065(6) Uani 0.50 1 d P . .
H22B H -0.5717 0.4623 0.3216 0.078 Uiso 0.50 1 d P . .
C23B C -0.445(3) 0.342(2) 0.3741(16) 0.073(8) Uani 0.50 1 d P . .
H23B H -0.4320 0.3645 0.4179 0.088 Uiso 0.50 1 d P . .
N6 N -0.6604(8) 0.4004(11) 0.2093(6) 0.088(3) Uani 1 1 d . . .
O61A O -0.6520(14) 0.3501(14) 0.1453(10) 0.090(5) Uani 0.50 1 d P . .
O61B O -0.7249(14) 0.3631(10) 0.1845(10) 0.067(4) Uani 0.50 1 d P . .
O62A O -0.723(2) 0.448(2) 0.2143(18) 0.142(11) Uani 0.50 1 d P . .
O62B O -0.6796(12) 0.5113(9) 0.1917(8) 0.053(3) Uani 0.50 1 d P . .
C24 C -0.4472(7) 0.0741(7) 0.6748(6) 0.060(2) Uani 1 1 d . . .
C25 C -0.4281(8) -0.0201(9) 0.7411(6) 0.085(3) Uani 1 1 d . . .
H25 H -0.3796 -0.0764 0.7315 0.102 Uiso 1 1 calc R . .
C26 C -0.4825(8) -0.0318(9) 0.8247(5) 0.074(3) Uani 1 1 d . . .
H26 H -0.4705 -0.0974 0.8726 0.089 Uiso 1 1 calc R . .
C27 C -0.5545(7) 0.0511(7) 0.8396(5) 0.057(2) Uani 1 1 d . . .
C28 C -0.5753(6) 0.1491(8) 0.7743(5) 0.073(3) Uani 1 1 d . . .
H28 H -0.6230 0.2054 0.7845 0.088 Uiso 1 1 calc R . .
C29 C -0.5160(8) 0.1592(7) 0.6852(5) 0.068(2) Uani 1 1 d . . .
H29 H -0.5256 0.2240 0.6361 0.082 Uiso 1 1 calc R . .
N7 N -0.6135(6) 0.0283(7) 0.9306(4) 0.0601(17) Uani 1 1 d . . .
O71 O -0.6760(6) 0.1014(6) 0.9448(4) 0.0772(17) Uani 1 1 d . . .
O72 O -0.5968(6) -0.0618(5) 0.9872(4) 0.0855(19) Uani 1 1 d . . .
P3 P 0.0901(2) 0.51355(15) -0.30691(12) 0.0581(7) Uani 1 1 d . . .
O31 O 0.1313(5) 0.5486(4) -0.2318(3) 0.0572(14) Uani 1 1 d . . .
C30 C 0.2261(8) 0.5015(5) -0.1847(5) 0.051(2) Uani 1 1 d . . .
C31A C 0.301(2) 0.4137(19) -0.1825(18) 0.077(6) Uani 0.50 1 d P . .
H31A H 0.3003 0.3900 -0.2295 0.093 Uiso 0.50 1 d P . .
C32A C 0.395(3) 0.374(2) -0.132(2) 0.065(7) Uani 0.50 1 d P . .
H32A H 0.4622 0.3376 -0.1565 0.078 Uiso 0.50 1 d P . .
C33 C 0.4065(9) 0.4107(9) -0.0804(6) 0.082(3) Uani 1 1 d . . .
C34A C 0.3537(15) 0.5219(13) -0.0835(11) 0.064(5) Uani 0.50 1 d P . .
H34A H 0.3775 0.5600 -0.0537 0.076 Uiso 0.50 1 d P . .
C35A C 0.2597(14) 0.5584(12) -0.1349(10) 0.049(4) Uani 0.50 1 d P . .
H35A H 0.2145 0.6238 -0.1378 0.059 Uiso 0.50 1 d P . .
C31B C 0.328(2) 0.472(2) -0.2230(13) 0.066(7) Uani 0.50 1 d P . .
H31B H 0.3414 0.4713 -0.2779 0.079 Uiso 0.50 1 d P . .
C32B C 0.419(3) 0.423(3) -0.171(2) 0.071(10) Uani 0.50 1 d P . .
H32B H 0.4840 0.3815 -0.1870 0.085 Uiso 0.50 1 d P . .
C34B C 0.2861(13) 0.4250(13) -0.0402(10) 0.056(4) Uani 0.50 1 d P . .
H34B H 0.2689 0.3976 0.0219 0.068 Uiso 0.50 1 d P . .
C35B C 0.2009(14) 0.4780(13) -0.0950(10) 0.052(4) Uani 0.50 1 d P . .
H35B H 0.1269 0.4999 -0.0729 0.062 Uiso 0.50 1 d P . .
N8 N 0.5067(11) 0.3660(11) -0.0258(8) 0.114(4) Uani 1 1 d . . .
O81A O 0.5511(10) 0.4426(9) 0.0072(7) 0.072(3) Uani 0.50 1 d P . .
O81B O 0.4580(13) 0.2932(10) 0.0564(12) 0.094(4) Uani 0.50 1 d P . .
O82A O 0.563(2) 0.2898(12) -0.0150(14) 0.073(6) Uani 0.50 1 d P . .
O82B O 0.5874(18) 0.343(2) -0.0543(18) 0.112(8) Uani 0.50 1 d P . .
O32 O 0.0818(4) 0.3829(3) -0.2531(3) 0.0451(12) Uani 1 1 d . . .
C36 C 0.0231(6) 0.3308(5) -0.1702(4) 0.0363(16) Uani 1 1 d . . .
C37 C -0.0669(6) 0.3810(5) -0.1300(4) 0.0422(17) Uani 1 1 d . . .
H37 H -0.0887 0.4547 -0.1585 0.051 Uiso 1 1 calc R . .
C38 C -0.1248(6) 0.3204(6) -0.0463(4) 0.0442(17) Uani 1 1 d . . .
H38 H -0.1845 0.3529 -0.0175 0.053 Uiso 1 1 calc R . .
C39 C -0.0915(6) 0.2114(6) -0.0073(4) 0.0430(17) Uani 1 1 d . . .
C40 C -0.0034(7) 0.1619(5) -0.0457(4) 0.0462(18) Uani 1 1 d . . .
H40 H 0.0172 0.0880 -0.0172 0.055 Uiso 1 1 calc R . .
C41 C 0.0563(6) 0.2225(5) -0.1284(4) 0.0414(16) Uani 1 1 d . . .
H41 H 0.1182 0.1897 -0.1552 0.050 Uiso 1 1 calc R . .
N9 N -0.1561(6) 0.1442(6) 0.0793(4) 0.0603(18) Uani 1 1 d . . .
O91 O -0.2170(6) 0.1913(5) 0.1234(4) 0.0848(19) Uani 1 1 d . . .
O92 O -0.1451(6) 0.0460(5) 0.1018(4) 0.0829(19) Uani 1 1 d . . .
O33 O -0.0264(6) 0.5702(4) -0.3258(3) 0.0724(17) Uani 1 1 d . . .
O34 O 0.1858(6) 0.5245(4) -0.3804(3) 0.085(2) Uani 1 1 d . . .
N1 N -0.0619(5) -0.0386(4) 0.6988(3) 0.0346(12) Uani 1 1 d . . .
C1 C -0.0399(6) -0.1409(5) 0.7025(4) 0.0366(15) Uani 1 1 d . . .
C2 C -0.0672(6) -0.2312(5) 0.7782(4) 0.0482(18) Uani 1 1 d . . .
H2 H -0.0516 -0.3008 0.7777 0.058 Uiso 1 1 calc R . .
C3 C -0.1181(7) -0.2169(6) 0.8551(5) 0.059(2) Uani 1 1 d . . .
H3 H -0.1343 -0.2768 0.9080 0.071 Uiso 1 1 calc R . .
C4 C -0.1444(6) -0.1133(6) 0.8526(4) 0.0487(18) Uani 1 1 d . . .
H4 H -0.1806 -0.1022 0.9035 0.058 Uiso 1 1 calc R . .
C5 C -0.1166(6) -0.0246(5) 0.7733(4) 0.0366(16) Uani 1 1 d . . .
C6 C -0.1487(6) 0.0889(6) 0.7658(4) 0.0391(16) Uani 1 1 d . . .
C7 C -0.2206(6) 0.1147(6) 0.8324(5) 0.0480(18) Uani 1 1 d . . .
H7 H -0.2482 0.0602 0.8859 0.058 Uiso 1 1 calc R . .
C8 C -0.2496(7) 0.2225(7) 0.8173(5) 0.054(2) Uani 1 1 d . . .
H8 H -0.2963 0.2415 0.8614 0.065 Uiso 1 1 calc R . .
C9 C -0.2104(7) 0.3017(6) 0.7381(5) 0.054(2) Uani 1 1 d . . .
H9 H -0.2300 0.3749 0.7275 0.065 Uiso 1 1 calc R . .
C10 C -0.1403(6) 0.2709(6) 0.6732(4) 0.0471(18) Uani 1 1 d . . .
N2 N -0.1097(5) 0.1673(4) 0.6875(3) 0.0394(13) Uani 1 1 d . . .
C11 C -0.1023(8) 0.3547(6) 0.5811(5) 0.063(2) Uani 1 1 d . . .
H11A H -0.1712 0.3814 0.5485 0.075 Uiso 1 1 calc R . .
H11B H -0.0731 0.4159 0.5876 0.075 Uiso 1 1 calc R . .
N3 N -0.0090(6) 0.3114(4) 0.5285(4) 0.0516(16) Uani 1 1 d . . .
H3A H -0.0218 0.3418 0.4699 0.062 Uiso 1 1 calc R . .
C12 C 0.1144(7) 0.3291(5) 0.5361(5) 0.056(2) Uani 1 1 d . . .
H12A H 0.1135 0.3937 0.5493 0.067 Uiso 1 1 calc R . .
H12B H 0.1630 0.3416 0.4793 0.067 Uiso 1 1 calc R . .
C13 C 0.1685(7) 0.2336(5) 0.6079(5) 0.0507(19) Uani 1 1 d . . .
H13A H 0.2511 0.2456 0.6067 0.061 Uiso 1 1 calc R . .
H13B H 0.1273 0.2285 0.6657 0.061 Uiso 1 1 calc R . .
N4 N 0.1629(5) 0.1294(4) 0.5978(3) 0.0403(13) Uani 1 1 d . . .
H4A H 0.0860 0.1215 0.5939 0.048 Uiso 1 1 calc R . .
C14 C 0.2011(7) 0.0400(5) 0.6779(5) 0.0542(19) Uani 1 1 d . . .
H14A H 0.1931 -0.0284 0.6740 0.081 Uiso 1 1 calc R . .
H14B H 0.1525 0.0438 0.7301 0.081 Uiso 1 1 calc R . .
H14C H 0.2829 0.0462 0.6820 0.081 Uiso 1 1 calc R . .
C15 C 0.2380(6) 0.1240(6) 0.5168(4) 0.0470(18) Uani 1 1 d . . .
H15A H 0.2679 0.0491 0.5293 0.056 Uiso 1 1 calc R . .
H15B H 0.3060 0.1671 0.5043 0.056 Uiso 1 1 calc R . .
C16 C 0.1745(6) 0.1639(6) 0.4350(4) 0.0480(18) Uani 1 1 d . . .
H16A H 0.1579 0.2422 0.4144 0.058 Uiso 1 1 calc R . .
H16B H 0.2241 0.1477 0.3875 0.058 Uiso 1 1 calc R . .
N5 N 0.0610(4) 0.1088(4) 0.4575(3) 0.0348(12) Uani 1 1 d . . .
H5 H 0.0784 0.0365 0.4705 0.042 Uiso 1 1 calc R . .
C17 C 0.0162(6) -0.1529(5) 0.6166(4) 0.0389(16) Uani 1 1 d . . .
H17A H 0.0896 -0.1159 0.5965 0.047 Uiso 1 1 calc R . .
H17B H 0.0365 -0.2296 0.6291 0.047 Uiso 1 1 calc R . .
O100 O 0.3623(6) 0.4238(7) -0.4497(8) 0.139(3) Uani 1 1 d . . .
O200 O 0.4235(8) 0.5740(7) -0.6088(7) 0.136(3) Uani 1 1 d . . .

loop_
_atom_site_aniso_label
_atom_site_aniso_U_11
_atom_site_aniso_U_22
_atom_site_aniso_U_33
_atom_site_aniso_U_23
_atom_site_aniso_U_13
_atom_site_aniso_U_12
Zn1 0.0597(7) 0.0279(6) 0.0279(5) -0.0160(4) 0.0043(4) -0.0040(4)
P2 0.0588(13) 0.0606(13) 0.0303(10) -0.0157(9) 0.0107(9) 0.0125(10)
O21 0.057(3) 0.041(3) 0.030(2) -0.018(2) 0.002(2) -0.001(2)
O22 0.068(4) 0.066(3) 0.070(3) -0.042(3) 0.000(3) 0.002(3)
O23 0.059(3) 0.115(5) 0.029(3) -0.017(3) -0.002(2) 0.014(3)
O24 0.068(4) 0.072(4) 0.070(4) -0.031(3) 0.010(3) -0.018(3)
C18 0.052(5) 0.062(6) 0.036(4) -0.018(4) 0.003(4) 0.005(4)
C19A 0.038(8) 0.047(9) 0.029(8) -0.011(6) -0.008(7) 0.003(7)
C20A 0.056(11) 0.048(10) 0.044(9) -0.024(8) 0.004(8) 0.000(9)
C21 0.054(5) 0.055(6) 0.052(5) -0.008(4) -0.017(4) -0.008(4)
C22A 0.058(14) 0.039(13) 0.061(14) -0.017(10) 0.002(10) 0.003(9)
C23A 0.046(12) 0.061(14) 0.024(10) -0.012(10) 0.022(8) -0.015(11)
C19B 0.114(18) 0.076(14) 0.101(16) -0.071(13) -0.056(15) 0.045(13)
C20B 0.112(19) 0.084(17) 0.081(15) -0.067(14) -0.060(15) 0.046(15)
C22B 0.076(16) 0.063(17) 0.077(16) -0.041(14) -0.039(12) 0.007(11)
C23B 0.11(2) 0.066(18) 0.047(14) -0.003(11) -0.022(13) -0.053(14)
N6 0.055(6) 0.107(8) 0.066(5) 0.007(6) -0.011(5) -0.006(6)
O61A 0.052(8) 0.144(14) 0.067(9) -0.027(9) -0.011(7) -0.021(9)
O61B 0.061(9) 0.079(9) 0.088(10) -0.048(8) -0.039(8) -0.006(8)
O62A 0.12(2) 0.12(2) 0.20(2) -0.069(18) -0.102(19) 0.060(16)
O62B 0.066(8) 0.037(7) 0.054(6) -0.020(6) -0.004(5) 0.014(6)
C24 0.046(5) 0.063(6) 0.069(6) -0.032(5) 0.015(4) -0.004(4)
C25 0.081(7) 0.110(8) 0.054(6) -0.031(6) 0.002(5) 0.018(6)
C26 0.070(6) 0.098(7) 0.045(5) -0.022(5) 0.008(4) -0.004(6)
C27 0.049(5) 0.083(6) 0.033(4) -0.016(4) 0.009(3) -0.022(4)
C28 0.037(4) 0.104(7) 0.053(5) -0.005(5) 0.010(4) -0.016(4)
C29 0.087(6) 0.065(6) 0.044(5) -0.010(4) -0.009(4) -0.013(5)
N7 0.065(5) 0.066(5) 0.044(4) -0.022(4) 0.016(3) -0.013(4)
O71 0.076(4) 0.094(5) 0.060(4) -0.037(3) 0.011(3) 0.001(4)
O72 0.108(5) 0.075(4) 0.047(3) -0.005(3) 0.024(3) -0.011(4)
P3 0.1071(18) 0.0352(11) 0.0335(11) -0.0125(9) -0.0027(11) -0.0209(11)
O31 0.092(4) 0.039(3) 0.048(3) -0.023(2) -0.008(3) -0.013(3)
C30 0.078(6) 0.032(4) 0.046(5) -0.020(3) 0.000(5) -0.008(4)
C31A 0.12(2) 0.063(15) 0.077(16) -0.049(13) -0.031(15) 0.011(14)
C32A 0.065(18) 0.067(19) 0.09(2) -0.058(16) -0.016(14) 0.012(13)
C33 0.082(7) 0.101(8) 0.061(6) -0.038(6) -0.004(5) 0.025(6)
C34A 0.075(12) 0.064(11) 0.078(11) -0.060(10) -0.005(10) 0.011(9)
C35A 0.056(9) 0.047(9) 0.060(9) -0.037(8) -0.011(8) 0.003(8)
C31B 0.079(16) 0.084(18) 0.045(12) -0.038(12) 0.030(12) -0.049(13)
C32B 0.057(14) 0.08(2) 0.11(3) -0.076(19) 0.036(16) -0.026(15)
C34B 0.049(10) 0.080(12) 0.049(9) -0.035(9) 0.012(8) -0.019(9)
C35B 0.053(10) 0.063(11) 0.048(9) -0.035(8) 0.010(8) -0.010(9)
N8 0.095(8) 0.149(12) 0.088(7) -0.054(8) -0.002(6) 0.056(8)
O81A 0.082(8) 0.079(8) 0.074(7) -0.049(7) -0.017(6) -0.001(6)
O81B 0.090(10) 0.057(8) 0.149(14) -0.053(9) -0.038(10) 0.019(7)
O82A 0.086(14) 0.037(9) 0.093(11) -0.018(8) -0.030(10) 0.006(8)
O82B 0.048(11) 0.16(2) 0.21(3) -0.16(2) -0.018(13) 0.033(14)
O32 0.069(3) 0.035(3) 0.033(2) -0.016(2) 0.002(2) -0.012(2)
C36 0.049(4) 0.029(4) 0.035(4) -0.015(3) -0.006(3) -0.006(3)
C37 0.055(5) 0.029(4) 0.048(4) -0.019(3) -0.013(4) 0.004(3)
C38 0.044(4) 0.050(5) 0.048(4) -0.030(4) -0.006(3) -0.001(3)
C39 0.049(4) 0.042(4) 0.036(4) -0.015(4) 0.005(3) -0.009(4)
C40 0.066(5) 0.028(4) 0.041(4) -0.011(3) -0.005(4) 0.000(4)
C41 0.044(4) 0.039(4) 0.044(4) -0.020(3) -0.003(3) 0.001(3)
N9 0.078(5) 0.058(5) 0.046(4) -0.021(4) -0.003(3) -0.017(4)
O91 0.108(5) 0.088(4) 0.058(4) -0.040(3) 0.026(3) -0.012(4)
O92 0.135(6) 0.054(4) 0.049(3) -0.014(3) 0.020(3) -0.029(4)
O33 0.125(5) 0.038(3) 0.054(3) -0.010(2) -0.036(3) 0.001(3)
O34 0.148(6) 0.061(4) 0.045(3) -0.018(3) 0.023(3) -0.057(4)
N1 0.047(3) 0.030(3) 0.027(3) -0.015(2) 0.005(2) -0.003(2)
C1 0.048(4) 0.033(4) 0.026(3) -0.009(3) 0.001(3) -0.005(3)
C2 0.077(5) 0.034(4) 0.031(4) -0.013(3) 0.009(3) -0.006(3)
C3 0.085(6) 0.051(5) 0.030(4) -0.007(4) 0.009(4) -0.014(4)
C4 0.059(5) 0.060(5) 0.026(4) -0.018(4) 0.008(3) -0.007(4)
C5 0.044(4) 0.045(4) 0.024(3) -0.020(3) 0.005(3) -0.001(3)
C6 0.041(4) 0.054(4) 0.034(4) -0.032(4) -0.003(3) 0.002(3)
C7 0.048(4) 0.060(5) 0.044(4) -0.032(4) 0.002(3) -0.003(4)
C8 0.053(5) 0.075(6) 0.053(5) -0.050(5) 0.001(4) 0.005(4)
C9 0.057(5) 0.054(5) 0.072(6) -0.050(5) -0.017(4) 0.017(4)
C10 0.061(5) 0.050(5) 0.044(4) -0.033(4) -0.009(3) 0.004(4)
N2 0.060(4) 0.028(3) 0.034(3) -0.019(3) 0.000(3) 0.002(3)
C11 0.107(7) 0.034(4) 0.057(5) -0.031(4) -0.016(5) 0.010(4)
N3 0.092(5) 0.026(3) 0.038(3) -0.015(3) -0.008(3) 0.000(3)
C12 0.095(6) 0.031(4) 0.050(4) -0.021(3) -0.009(4) -0.018(4)
C13 0.080(5) 0.035(4) 0.045(4) -0.020(3) -0.007(4) -0.013(4)
N4 0.055(4) 0.031(3) 0.036(3) -0.011(2) -0.004(3) -0.013(3)
C14 0.070(5) 0.037(4) 0.052(4) -0.012(3) -0.010(4) -0.006(4)
C15 0.056(4) 0.047(4) 0.042(4) -0.022(3) 0.006(3) -0.014(3)
C16 0.063(5) 0.044(4) 0.040(4) -0.024(3) 0.013(3) -0.014(4)
N5 0.048(3) 0.023(3) 0.032(3) -0.013(2) 0.006(2) -0.007(2)
C17 0.060(4) 0.030(3) 0.028(3) -0.016(3) 0.007(3) -0.003(3)
O100 0.075(5) 0.127(7) 0.241(11) -0.102(7) -0.012(6) -0.004(4)
O200 0.143(7) 0.119(6) 0.181(9) -0.091(6) -0.049(6) 0.014(5)

loop_
_atom_type_symbol
_atom_type_description
_atom_type_scat_dispersion_real
_atom_type_scat_dispersion_imag
_atom_type_scat_source
C C 0.0181 0.0091 'International Tables Vol C Tables 4.2.6.8 and 6.1.1.4'
H H 0.0000 0.0000 'International Tables Vol C Tables 4.2.6.8 and 6.1.1.4'
N N 0.0311 0.0180 'International Tables Vol C Tables 4.2.6.8 and 6.1.1.4'
O O 0.0492 0.0322 'International Tables Vol C Tables 4.2.6.8 and 6.1.1.4'
P P 0.2955 0.4335 'International Tables Vol C Tables 4.2.6.8 and 6.1.1.4'
Zn Zn -1.5491 0.6778 'International Tables Vol C Tables 4.2.6.8 and 6.1.1.4'

loop_
_geom_angle_atom_site_label_1
_geom_angle_atom_site_label_2
_geom_angle_atom_site_label_3
_geom_angle
_geom_angle_site_symmetry_1
_geom_angle_site_symmetry_3
_geom_angle_publ_flag
O21 Zn1 N2 91.53(19) . . ?
O21 Zn1 N4 165.93(18) . . ?
N2 Zn1 N4 100.7(2) . . ?
O21 Zn1 N5 87.49(17) . . ?
N2 Zn1 N5 174.17(19) . . ?
N4 Zn1 N5 80.99(19) . . ?
O21 Zn1 N3 107.9(2) . . ?
N2 Zn1 N3 78.1(2) . . ?
N4 Zn1 N3 81.6(2) . . ?
N5 Zn1 N3 96.75(19) . . ?
O21 Zn1 N1 80.70(17) . . ?
N2 Zn1 N1 73.81(18) . . ?
N4 Zn1 N1 96.02(18) . . ?
N5 Zn1 N1 111.66(17) . . ?
N3 Zn1 N1 150.83(19) . . ?
O21 P2 O22 116.7(3) . . ?
O21 P2 O24 108.6(3) . . ?
O22 P2 O24 111.2(3) . . ?
O21 P2 O23 104.8(3) . . ?
O22 P2 O23 110.6(3) . . ?
O24 P2 O23 104.0(3) . . ?
P2 O21 Zn1 137.1(3) . . ?
C18 O23 P2 128.7(5) . . ?
C24 O24 P2 121.0(5) . . ?
C23A C18 C23B 31.6(8) . . ?
C23A C18 O23 126.4(11) . . ?
C23B C18 O23 122.8(11) . . ?
C23A C18 C19A 122.2(12) . . ?
C23B C18 C19A 109.9(13) . . ?
O23 C18 C19A 110.8(8) . . ?
C23A C18 C19B 101.1(14) . . ?
C23B C18 C19B 116.6(12) . . ?
O23 C18 C19B 120.3(10) . . ?
C19A C18 C19B 49.1(11) . . ?
C19B C19A C20A 79.0(15) . . ?
C19B C19A C18 67.4(12) . . ?
C20A C19A C18 119.7(13) . . ?
C19B C19A C20B 47.0(14) . . ?
C20A C19A C20B 33.0(9) . . ?
C18 C19A C20B 94.1(10) . . ?
C20B C20A C19A 102.6(19) . . ?
C20B C20A C21 50.5(16) . . ?
C19A C20A C21 115.6(13) . . ?
C20B C20A C19B 58.4(17) . . ?
C19A C20A C19B 45.3(10) . . ?
C21 C20A C19B 91.6(12) . . ?
C20B C21 C22A 106.4(15) . . ?
C20B C21 C22B 124.0(13) . . ?
C22A C21 C22B 34.4(10) . . ?
C20B C21 N6 117.2(12) . . ?
C22A C21 N6 120.8(15) . . ?
C22B C21 N6 118.3(13) . . ?
C20B C21 C20A 42.3(14) . . ?
C22A C21 C20A 119.0(14) . . ?
C22B C21 C20A 109.9(12) . . ?
N6 C21 C20A 120.2(11) . . ?
C22B C22A C21 87(3) . . ?
C22B C22A C23A 84(3) . . ?
C21 C22A C23A 123.2(19) . . ?
C22B C22A C23B 59(3) . . ?
C21 C22A C23B 111.5(17) . . ?
C23A C22A C23B 26.4(9) . . ?
C22B C22A C20B 108(3) . . ?
C21 C22A C20B 36.3(9) . . ?
C23A C22A C20B 95.5(17) . . ?
C23B C22A C20B 97.5(16) . . ?
C23B C23A C18 77(4) . . ?
C23B C23A C22A 95(4) . . ?
C18 C23A C22A 118.9(17) . . ?
C23B C23A C22B 64(3) . . ?
C18 C23A C22B 114.0(14) . . ?
C22A C23A C22B 31.6(10) . . ?
C19A C19B C20B 95(2) . . ?
C19A C19B C18 63.5(13) . . ?
C20B C19B C18 118.7(16) . . ?
C19A C19B C20A 55.7(15) . . ?
C20B C19B C20A 40.3(13) . . ?
C18 C19B C20A 102.2(16) . . ?
C20A C20B C21 87(3) . . ?
C20A C20B C19B 81(2) . . ?
C21 C20B C19B 122.2(16) . . ?
C20A C20B C19A 44.4(14) . . ?
C21 C20B C19A 103.7(17) . . ?
C19B C20B C19A 37.9(13) . . ?
C20A C20B C22A 103(2) . . ?
C21 C20B C22A 37.3(9) . . ?
C19B C20B C22A 91.0(13) . . ?
C19A C20B C22A 91.4(12) . . ?
C22A C22B C23B 91(3) . . ?
C22A C22B C21 59(2) . . ?
C23B C22B C21 114.0(19) . . ?
C22A C22B C23A 64(3) . . ?
C23B C22B C23A 28.0(10) . . ?
C21 C22B C23A 101.5(17) . . ?
C23A C23B C18 72(3) . . ?
C23A C23B C22B 88(4) . . ?
C18 C23B C22B 122.9(17) . . ?
C23A C23B C22A 59(3) . . ?
C18 C23B C22A 103.2(14) . . ?
C22B C23B C22A 30.0(11) . . ?
O62A N6 O61B 86(2) . . ?
O62A N6 O62B 42(2) . . ?
O61B N6 O62B 116.9(12) . . ?
O62A N6 O61A 122(2) . . ?
O61B N6 O61A 44.2(10) . . ?
O62B N6 O61A 126.5(10) . . ?
O62A N6 C21 130(2) . . ?
O61B N6 C21 128.6(14) . . ?
O62B N6 C21 113.8(11) . . ?
O61A N6 C21 107.5(12) . . ?
O61B O61A N6 51.8(11) . . ?
O61A O61B N6 84.0(17) . . ?
O61A O61B O62A 117(2) . . ?
N6 O61B O62A 40.5(10) . . ?
N6 O62A O62B 97(4) . . ?
N6 O62A O61B 53.5(16) . . ?
O62B O62A O61B 132(3) . . ?
O62A O62B N6 41.0(17) . . ?
C25 C24 C29 123.8(8) . . ?
C25 C24 O24 118.5(8) . . ?
C29 C24 O24 117.5(7) . . ?
C24 C25 C26 117.4(9) . . ?
C25 C26 C27 121.7(9) . . ?
C28 C27 C26 123.0(7) . . ?
C28 C27 N7 119.6(9) . . ?
C26 C27 N7 117.4(8) . . ?
C27 C28 C29 114.1(9) . . ?
C24 C29 C28 120.0(8) . . ?
O71 N7 O72 123.9(6) . . ?
O71 N7 C27 117.9(7) . . ?
O72 N7 C27 118.1(8) . . ?
O33 P3 O34 120.0(4) . . ?
O33 P3 O32 112.3(3) . . ?
O34 P3 O32 104.6(3) . . ?
O33 P3 O31 105.7(3) . . ?
O34 P3 O31 111.2(3) . . ?
O32 P3 O31 101.5(2) . . ?
C30 O31 P3 125.2(5) . . ?
C31B C30 O31 121.7(12) . . ?
C31B C30 C31A 37.3(11) . . ?
O31 C30 C31A 130.9(10) . . ?
C31B C30 C35B 124.3(14) . . ?
O31 C30 C35B 113.7(9) . . ?
C31A C30 C35B 99.6(14) . . ?
C31B C30 C35A 104.6(12) . . ?
O31 C30 C35A 115.5(8) . . ?
C31A C30 C35A 113.4(12) . . ?
C35B C30 C35A 52.1(9) . . ?
C31B C31A C30 69(2) . . ?
C31B C31A C32A 101(3) . . ?
C30 C31A C32A 125.8(18) . . ?
C31B C31A C32B 70(3) . . ?
C30 C31A C32B 114(2) . . ?
C32A C31A C32B 31.5(13) . . ?
C32B C32A C33 92(4) . . ?
C32B C32A C31A 76(4) . . ?
C33 C32A C31A 118(2) . . ?
C32B C32A C31B 48(4) . . ?
C33 C32A C31B 110(2) . . ?
C31A C32A C31B 28.6(13) . . ?
C32A C33 C32B 32.2(13) . . ?
C32A C33 C34B 104.5(18) . . ?
C32B C33 C34B 116.1(16) . . ?
C32A C33 N8 118.0(17) . . ?
C32B C33 N8 121.4(16) . . ?
C34B C33 N8 121.6(10) . . ?
C32A C33 C34A 124.8(17) . . ?
C32B C33 C34A 103.2(16) . . ?
C34B C33 C34A 58.6(9) . . ?
N8 C33 C34A 114.3(11) . . ?
C35A C34A C34B 82.4(12) . . ?
C35A C34A C33 111.4(12) . . ?
C34B C34A C33 58.3(9) . . ?
C35A C34A C35B 38.6(9) . . ?
C34B C34A C35B 43.9(9) . . ?
C33 C34A C35B 87.0(9) . . ?
C35B C35A C34A 96.9(14) . . ?
C35B C35A C30 61.1(10) . . ?
C34A C35A C30 123.0(12) . . ?
C35B C35A C34B 46.5(10) . . ?
C34A C35A C34B 50.4(9) . . ?
C30 C35A C34B 89.7(9) . . ?
C31A C31B C30 74(2) . . ?
C31A C31B C32B 74(3) . . ?
C30 C31B C32B 118.6(18) . . ?
C31A C31B C32A 50(3) . . ?
C30 C31B C32A 103.4(15) . . ?
C32B C31B C32A 24.2(11) . . ?
C32A C32B C31B 108(5) . . ?
C32A C32B C31A 72(4) . . ?
C31B C32B C31A 36.0(13) . . ?
C32A C32B C33 56(4) . . ?
C31B C32B C33 121(2) . . ?
C31A C32B C33 101.7(19) . . ?
C35B C34B C34A 88.1(13) . . ?
C35B C34B C33 118.5(12) . . ?
C34A C34B C33 63.1(9) . . ?
C35B C34B C35A 41.0(9) . . ?
C34A C34B C35A 47.1(9) . . ?
C33 C34B C35A 91.6(10) . . ?
C35A C35B C34B 92.4(14) . . ?
C35A C35B C30 66.7(10) . . ?
C34B C35B C30 119.2(13) . . ?
C35A C35B C34A 44.5(10) . . ?
C34B C35B C34A 47.9(9) . . ?
C30 C35B C34A 94.5(10) . . ?
O82B N8 O82A 43.4(16) . . ?
O82B N8 O81B 118(2) . . ?
O82A N8 O81B 75.7(16) . . ?
O82B N8 C33 119.4(18) . . ?
O82A N8 C33 128.9(16) . . ?
O81B N8 C33 105.8(11) . . ?
O82B N8 O81A 98.3(16) . . ?
O82A N8 O81A 114.7(14) . . ?
O81B N8 O81A 97.8(9) . . ?
C33 N8 O81A 115.5(10) . . ?
N8 O81A O81A 110.5(10) . 2_665 ?
N8 O81B O82A 43.7(9) . . ?
O82B O82A N8 64(2) . . ?
O82B O82A O81B 123(4) . . ?
N8 O82A O81B 60.6(18) . . ?
O82A O82B N8 73(3) . . ?
C36 O32 P3 127.1(4) . . ?
O32 C36 C41 115.8(6) . . ?
O32 C36 C37 123.4(6) . . ?
C41 C36 C37 120.7(6) . . ?
C36 C37 C38 119.5(6) . . ?
C39 C38 C37 118.3(6) . . ?
C40 C39 C38 122.6(6) . . ?
C40 C39 N9 118.1(7) . . ?
C38 C39 N9 119.2(7) . . ?
C39 C40 C41 119.3(6) . . ?
C36 C41 C40 119.5(7) . . ?
O92 N9 O91 124.4(7) . . ?
O92 N9 C39 117.7(7) . . ?
O91 N9 C39 117.9(7) . . ?
C1 N1 C5 117.7(5) . . ?
C1 N1 Zn1 130.9(4) . . ?
C5 N1 Zn1 111.4(4) . . ?
N1 C1 C2 123.4(6) . . ?
N1 C1 C17 116.1(5) . . ?
C2 C1 C17 120.5(5) . . ?
C1 C2 C3 118.7(6) . . ?
C4 C3 C2 119.1(6) . . ?
C3 C4 C5 119.6(6) . . ?
N1 C5 C4 121.4(6) . . ?
N1 C5 C6 116.9(5) . . ?
C4 C5 C6 121.7(5) . . ?
N2 C6 C7 121.2(6) . . ?
N2 C6 C5 115.8(5) . . ?
C7 C6 C5 122.9(6) . . ?
C8 C7 C6 118.5(7) . . ?
C9 C8 C7 120.4(6) . . ?
C8 C9 C10 118.6(6) . . ?
N2 C10 C9 121.7(7) . . ?
N2 C10 C11 117.1(6) . . ?
C9 C10 C11 121.1(6) . . ?
C10 N2 C6 119.7(5) . . ?
C10 N2 Zn1 117.9(4) . . ?
C6 N2 Zn1 121.8(4) . . ?
N3 C11 C10 113.3(6) . . ?
C11 N3 C12 114.4(5) . . ?
C11 N3 Zn1 107.5(4) . . ?
C12 N3 Zn1 107.2(4) . . ?
N3 C12 C13 111.8(6) . . ?
N4 C13 C12 112.9(5) . . ?
C14 N4 C13 108.5(5) . . ?
C14 N4 C15 109.7(5) . . ?
C13 N4 C15 112.8(5) . . ?
C14 N4 Zn1 114.5(4) . . ?
C13 N4 Zn1 103.3(4) . . ?
C15 N4 Zn1 108.1(4) . . ?
N4 C15 C16 114.2(6) . . ?
N5 C16 C15 109.0(5) . . ?
C16 N5 C17 113.1(5) . 2_556 ?
C16 N5 Zn1 104.5(4) . . ?
C17 N5 Zn1 112.9(4) 2_556 . ?
N5 C17 C1 114.5(5) 2_556 . ?

loop_
_geom_bond_atom_site_label_1
_geom_bond_atom_site_label_2
_geom_bond_distance
_geom_bond_site_symmetry_2
_geom_bond_publ_flag
Zn1 O21 2.085(4) . ?
Zn1 N2 2.086(5) . ?
Zn1 N4 2.191(6) . ?
Zn1 N5 2.197(5) . ?
Zn1 N3 2.246(5) . ?
Zn1 N1 2.367(5) . ?
P2 O21 1.467(5) . ?
P2 O22 1.510(5) . ?
P2 O24 1.543(5) . ?
P2 O23 1.557(5) . ?
O23 C18 1.378(9) . ?
O24 C24 1.449(10) . ?
C18 C23A 1.32(2) . ?
C18 C23B 1.36(3) . ?
C18 C19A 1.377(16) . ?
C18 C19B 1.42(2) . ?
C19A C19B 1.16(3) . ?
C19A C20A 1.35(2) . ?
C19A C20B 1.89(3) . ?
C20A C20B 1.05(3) . ?
C20A C21 1.56(2) . ?
C20A C19B 1.61(3) . ?
C21 C20B 1.21(2) . ?
C21 C22A 1.24(2) . ?
C21 C22B 1.45(2) . ?
C21 N6 1.461(12) . ?
C22A C22B 0.82(2) . ?
C22A C23A 1.40(3) . ?
C22A C23B 1.63(4) . ?
C22A C20B 1.96(3) . ?
C23A C23B 0.730(17) . ?
C23A C22B 1.55(3) . ?
C19B C20B 1.39(3) . ?
C22B C23B 1.39(3) . ?
N6 O62A 0.920(19) . ?
N6 O61B 1.139(14) . ?
N6 O62B 1.393(19) . ?
N6 O61A 1.44(2) . ?
O61A O61B 1.011(17) . ?
O61B O62A 1.41(3) . ?
O62A O62B 0.94(3) . ?
C24 C25 1.320(12) . ?
C24 C29 1.355(11) . ?
C25 C26 1.369(12) . ?
C26 C27 1.378(12) . ?
C27 C28 1.348(11) . ?
C27 N7 1.466(9) . ?
C28 C29 1.472(11) . ?
N7 O71 1.216(8) . ?
N7 O72 1.211(8) . ?
P3 O33 1.459(6) . ?
P3 O34 1.467(6) . ?
P3 O32 1.625(5) . ?
P3 O31 1.628(5) . ?
O31 C30 1.368(9) . ?
C30 C31B 1.32(2) . ?
C30 C31A 1.36(2) . ?
C30 C35B 1.367(16) . ?
C30 C35A 1.434(15) . ?
C31A C31B 0.86(2) . ?
C31A C32A 1.38(3) . ?
C31A C32B 1.41(4) . ?
C32A C32B 0.76(3) . ?
C32A C33 1.17(3) . ?
C32A C31B 1.76(4) . ?
C33 C32B 1.42(3) . ?
C33 C34B 1.452(17) . ?
C33 N8 1.480(13) . ?
C33 C34A 1.521(17) . ?
C34A C35A 1.39(2) . ?
C34A C34B 1.46(2) . ?
C34A C35B 1.96(2) . ?
C35A C35B 1.23(2) . ?
C35A C34B 1.87(2) . ?
C31B C32B 1.37(4) . ?
C34B C35B 1.36(2) . ?
N8 O82B 1.04(2) . ?
N8 O82A 1.10(2) . ?
N8 O81B 1.39(2) . ?
N8 O81A 1.500(15) . ?
O81A O81A 1.77(2) 2_665 ?
O81B O82A 1.55(3) . ?
O82A O82B 0.79(3) . ?
O32 C36 1.365(7) . ?
C36 C41 1.369(9) . ?
C36 C37 1.384(9) . ?
C37 C38 1.394(9) . ?
C38 C39 1.373(10) . ?
C39 C40 1.348(10) . ?
C39 N9 1.481(9) . ?
C40 C41 1.391(9) . ?
N9 O92 1.213(8) . ?
N9 O91 1.226(8) . ?
N1 C1 1.342(8) . ?
N1 C5 1.354(7) . ?
C1 C2 1.372(9) . ?
C1 C17 1.515(8) . ?
C2 C3 1.379(10) . ?
C3 C4 1.369(10) . ?
C4 C5 1.394(9) . ?
C5 C6 1.480(9) . ?
C6 N2 1.348(8) . ?
C6 C7 1.392(9) . ?
C7 C8 1.371(10) . ?
C8 C9 1.362(11) . ?
C9 C10 1.395(10) . ?
C10 N2 1.324(8) . ?
C10 C11 1.517(10) . ?
C11 N3 1.474(10) . ?
N3 C12 1.485(10) . ?
C12 C13 1.498(10) . ?
C13 N4 1.479(8) . ?
N4 C14 1.467(8) . ?
N4 C15 1.487(8) . ?
C15 C16 1.499(10) . ?
C16 N5 1.490(8) . ?
N5 C17 1.495(8) 2_556 ?
C17 N5 1.495(8) 2_556 ?
